data_2015496
loop_
_publ_author_name
'Feng Geng'
'Guo-Hua Han'
'Bi-Zhou Lin'

_publ_section_title
;
 Bis(iminodiethylenediammonium)
 di-\m~5~-hydrogenphosphato-pentamolybdate(VI) tetrahydrate
;
_journal_coeditor_code GZ3012
_journal_issue 8
_journal_name_full 'Acta Crystallographica Section C'
_journal_page_first m355
_journal_page_last m357
_journal_paper_doi 10.1107/S0108270106023092
_journal_volume 62
_journal_year 2006
_chemical_formula_iupac '(C4 H15 N3)2 [Mo5 O15 (H P O4)2], 4H2 O'
_chemical_formula_moiety '2C4 H15 N3 2+, H2 Mo5 O23 P2 4-, 4H2 O'
_chemical_formula_sum 'C8 H40 Mo5 N6 O27 P2'
_chemical_formula_weight 1194.10
_chemical_name_systematic
;
Bis(aminodiethylammonium) di-\m~5~-hydrogenphosphato-pentamolybdate(VI)
tetrahydrate
;
_space_group_IT_number 2
_symmetry_cell_setting triclinic
_symmetry_space_group_name_Hall '-P 1'
_symmetry_space_group_name_H-M 'P -1'
_atom_sites_solution_hydrogens geom
_atom_sites_solution_primary direct
_atom_sites_solution_secondary difmap
_audit_creation_method SHELXL-97
_cell_angle_alpha 95.650(6)
_cell_angle_beta 95.734(6)
_cell_angle_gamma 111.408(5)
_cell_formula_units_Z 2
_cell_length_a 10.3497(14)
_cell_length_b 10.9934(15)
_cell_length_c 15.751(2)
_cell_measurement_reflns_used 100
_cell_measurement_temperature 294(2)
_cell_measurement_theta_max 15
_cell_measurement_theta_min 10
_cell_volume 1642.4(4)
_computing_cell_refinement
;
TEXSAN (Molecular Structure Corporation, 1987)
;
_computing_data_collection
;
MSC/AFC Diffractometer Control Software
(Molecular Structure Corporation, 1987)
;
_computing_data_reduction
;
TEXSAN
;
_computing_molecular_graphics 'SHELXTL (Sheldrick, 2000)'
_computing_publication_material SHELXL97
_computing_structure_refinement 'SHELXL97 (Sheldrick, 1997)'
_computing_structure_solution 'SHELXS97 (Sheldrick, 1997)'
_diffrn_measured_fraction_theta_full 0.991
_diffrn_measured_fraction_theta_max 0.991
_diffrn_measurement_device 'Rigaku AFC-5R'
_diffrn_measurement_method \w--2\q
_diffrn_radiation_monochromator graphite
_diffrn_radiation_source 'fine-focus sealed tube'
_diffrn_radiation_type MoK\a
_diffrn_radiation_wavelength 0.71069
_diffrn_reflns_av_R_equivalents 0.0375
_diffrn_reflns_av_sigmaI/netI 0.0549
_diffrn_reflns_limit_h_max 12
_diffrn_reflns_limit_h_min -12
_diffrn_reflns_limit_k_max 13
_diffrn_reflns_limit_k_min -13
_diffrn_reflns_limit_l_max 19
_diffrn_reflns_limit_l_min -19
_diffrn_reflns_number 25131
_diffrn_reflns_theta_full 26.50
_diffrn_reflns_theta_max 26.50
_diffrn_reflns_theta_min 1.31
_diffrn_standards_decay_% 0.16
_diffrn_standards_interval_count 150
_diffrn_standards_number 3
_exptl_absorpt_coefficient_mu 2.062
_exptl_absorpt_correction_T_max 0.8524
_exptl_absorpt_correction_T_min 0.7338
_exptl_absorpt_correction_type psi-scan
_exptl_absorpt_process_details '(North <i>et al.</i>, 1968)'
_exptl_crystal_colour colorless
_exptl_crystal_density_diffrn 2.415
_exptl_crystal_density_method 'not measured'
_exptl_crystal_description block
_exptl_crystal_F_000 1172
_exptl_crystal_size_max 0.16
_exptl_crystal_size_mid 0.12
_exptl_crystal_size_min 0.08
_refine_diff_density_max 0.924
_refine_diff_density_min -0.934
_refine_ls_extinction_method none
_refine_ls_goodness_of_fit_ref 1.031
_refine_ls_hydrogen_treatment mixed
_refine_ls_matrix_type full
_refine_ls_number_parameters 462
_refine_ls_number_reflns 6733
_refine_ls_number_restraints 12
_refine_ls_restrained_S_all 1.063
_refine_ls_R_factor_all 0.0361
_refine_ls_R_factor_gt 0.0346
_refine_ls_shift/su_max 0.009
_refine_ls_shift/su_mean 0.000
_refine_ls_structure_factor_coef Fsqd
_refine_ls_weighting_details 'calc w=1/[\s^2^(Fo^2^)+(0.0569P)^2^+0.165P] where P=(Fo^2^+2Fc^2^)/3'
_refine_ls_weighting_scheme calc
_refine_ls_wR_factor_gt 0.0902
_refine_ls_wR_factor_ref 0.0917
_reflns_number_gt 6371
_reflns_number_total 6733
_reflns_threshold_expression I>2\s(I)
_cod_data_source_file gz3012.cif
_cod_data_source_block I
_cod_database_code 2015496
_cod_database_fobs_code 2015496

loop_
_symmetry_equiv_pos_as_xyz
'x, y, z'
'-x, -y, -z'

loop_
_atom_site_type_symbol
_atom_site_label
_atom_site_fract_x
_atom_site_fract_y
_atom_site_fract_z
_atom_site_U_iso_or_equiv
_atom_site_adp_type
_atom_site_calc_flag
_atom_site_refinement_flags
_atom_site_occupancy
Mo Mo1 0.39089(3) 0.60436(2) 0.187695(16) 0.01835(8) Uani d . 1
Mo Mo2 0.39619(3) 0.93892(2) 0.170885(16) 0.01941(9) Uani d . 1
Mo Mo3 0.08717(3) 0.92692(3) 0.233543(17) 0.02224(9) Uani d . 1
Mo Mo4 -0.02956(3) 0.67519(3) 0.346595(16) 0.01979(9) Uani d . 1
Mo Mo5 0.16309(3) 0.48620(2) 0.326644(16) 0.01805(8) Uani d . 1
P P1 0.08070(7) 0.62918(7) 0.14843(4) 0.01494(15) Uani d . 1
P P2 0.32796(7) 0.81964(7) 0.35333(4) 0.01582(15) Uani d . 1
O O1 0.4171(2) 0.5272(2) 0.09538(15) 0.0292(5) Uani d . 1
O O2 0.5434(2) 0.6303(3) 0.25490(16) 0.0328(5) Uani d . 1
O O3 0.5588(2) 1.0639(2) 0.18883(15) 0.0333(6) Uani d . 1
O O4 0.3428(3) 0.9340(2) 0.06257(15) 0.0304(5) Uani d . 1
O O5 -0.0010(3) 0.9455(3) 0.14158(18) 0.0392(6) Uani d . 1
O O6 0.0765(3) 1.0418(3) 0.31249(19) 0.0409(6) Uani d . 1
O O7 -0.0382(3) 0.7693(3) 0.43927(15) 0.0369(6) Uani d . 1
O O8 -0.1921(2) 0.5460(2) 0.32637(16) 0.0300(5) Uani d . 1
O O9 0.2713(2) 0.4698(2) 0.41132(15) 0.0296(5) Uani d . 1
O O10 0.0234(2) 0.3365(2) 0.30439(16) 0.0304(5) Uani d . 1
O O11 0.2604(2) 0.45430(19) 0.23219(13) 0.0203(4) Uani d . 1
O O12 0.4357(2) 0.7804(2) 0.16154(14) 0.0220(4) Uani d . 1
O O13 0.2812(2) 1.0261(2) 0.21756(15) 0.0276(5) Uani d . 1
O O14 -0.0617(2) 0.7712(2) 0.25721(14) 0.0218(4) Uani d . 1
O O15 0.0864(2) 0.5900(2) 0.39737(12) 0.0211(4) Uani d . 1
O O16 0.1854(2) 0.5772(2) 0.11471(13) 0.0191(4) Uani d . 1
O O17 -0.0519(2) 0.5879(2) 0.08146(13) 0.0232(4) Uani d . 1
H H17 -0.0640 0.5175 0.0524 0.028 Uiso calc RD 1
O O18 0.1560(2) 0.7830(2) 0.16668(13) 0.0197(4) Uani d . 1
O O19 0.0402(2) 0.5724(2) 0.23316(13) 0.0195(4) Uani d . 1
O O20 0.3823(2) 0.8342(2) 0.44894(13) 0.0236(4) Uani d . 1
H H20 0.3821 0.9032 0.4739 0.028 Uiso calc R 1
O O21 0.3106(2) 0.6805(2) 0.30710(13) 0.0189(4) Uani d . 1
O O22 0.4326(2) 0.9231(2) 0.30974(13) 0.0209(4) Uani d . 1
O O23 0.1838(2) 0.8348(2) 0.34041(14) 0.0197(4) Uani d . 1
N N1 0.7558(3) -0.2197(3) 0.53723(19) 0.0330(6) Uani d . 1
H H1C 0.8010 -0.1882 0.5906 0.040 Uiso calc R 1
H H1D 0.8160 -0.2270 0.5024 0.040 Uiso calc R 1
H H1E 0.6890 -0.2987 0.5368 0.040 Uiso calc R 1
N N2 0.6906(3) 0.0415(3) 0.42076(18) 0.0249(6) Uani d . 1
H H2C 0.6182 -0.0048 0.3790 0.030 Uiso d R 1
N N3 0.7133(4) 0.3401(3) 0.43811(19) 0.0370(7) Uani d . 1
H H3C 0.6741 0.3953 0.4212 0.044 Uiso calc R 1
H H3D 0.8006 0.3862 0.4642 0.044 Uiso calc R 1
H H3E 0.6636 0.2925 0.4747 0.044 Uiso calc R 1
N N4 0.6934(3) 0.5308(3) 0.1352(2) 0.0351(7) Uani d . 1
H H4C 0.6897 0.5764 0.1842 0.042 Uiso calc R 1
H H4D 0.6404 0.5444 0.0920 0.042 Uiso calc R 1
H H4E 0.7818 0.5573 0.1248 0.042 Uiso calc R 1
N N5 0.7826(3) 0.3060(3) 0.04549(17) 0.0259(6) Uani d . 1
H H5C 0.7751 0.2598 -0.0065 0.031 Uiso d R 1
N N6 1.0854(3) 0.2982(3) 0.06579(18) 0.0274(6) Uani d . 1
H H6C 1.0781 0.3112 0.0109 0.033 Uiso calc R 1
H H6D 1.1547 0.2697 0.0771 0.033 Uiso calc R 1
H H6E 1.1037 0.3737 0.0999 0.033 Uiso calc R 1
C C1 0.6938(5) -0.1316(5) 0.5082(3) 0.0538(11) Uani d D 1
H H1A 0.6942 -0.0722 0.5581 0.065 Uiso calc R 1
H H1B 0.5965 -0.1834 0.4848 0.065 Uiso calc R 1
C C2 0.7577(5) -0.0516(5) 0.4438(3) 0.0548(13) Uani d D 1
H H2A 0.7525 -0.1098 0.3920 0.066 Uiso calc R 1
H H2B 0.8561 -0.0016 0.4655 0.066 Uiso calc R 1
C C3 0.7838(4) 0.1552(4) 0.3825(2) 0.0322(7) Uani d . 1
H H3A 0.8082 0.1217 0.3297 0.039 Uiso calc R 1
H H3B 0.8699 0.2012 0.4224 0.039 Uiso calc R 1
C C4 0.7159(4) 0.2518(3) 0.3628(2) 0.0293(7) Uani d . 1
H H4A 0.7657 0.3052 0.3221 0.035 Uiso calc R 1
H H4B 0.6203 0.2024 0.3350 0.035 Uiso calc R 1
C C5 0.6415(4) 0.3897(4) 0.1427(2) 0.0337(8) Uani d . 1
H H5A 0.5471 0.3626 0.1571 0.040 Uiso calc R 1
H H5B 0.7003 0.3755 0.1895 0.040 Uiso calc R 1
C C6 0.6403(3) 0.3050(4) 0.0609(2) 0.0287(7) Uani d . 1
H H6A 0.6014 0.3349 0.0123 0.034 Uiso calc R 1
H H6B 0.5785 0.2147 0.0627 0.034 Uiso calc R 1
C C7 0.8490(4) 0.2511(4) 0.1132(2) 0.0363(8) Uani d . 1
H H7A 0.8963 0.3201 0.1618 0.044 Uiso calc R 1
H H7B 0.7760 0.1808 0.1335 0.044 Uiso calc R 1
C C8 0.9521(4) 0.1983(3) 0.0814(3) 0.0408(9) Uani d . 1
H H8A 0.9737 0.1468 0.1233 0.049 Uiso calc R 1
H H8B 0.9078 0.1387 0.0281 0.049 Uiso calc R 1
O O24 0.5736(3) 0.5450(3) 0.42094(18) 0.0452(7) Uani d D 1
H H24A 0.486(2) 0.556(5) 0.423(2) 0.054 Uiso d D 1
H H24B 0.592(4) 0.554(4) 0.3631(10) 0.054 Uiso d D 1
O O25 0.6979(4) 0.8112(5) 0.0987(3) 0.0886(13) Uani d D 1
H H25A 0.6025(17) 0.794(6) 0.107(4) 0.106 Uiso d D 1
H H25B 0.752(5) 0.862(6) 0.152(2) 0.106 Uiso d D 1
O O26 0.3961(4) 0.2774(3) 0.3115(2) 0.0548(8) Uani d D 1
H H26A 0.358(5) 0.334(3) 0.284(3) 0.066 Uiso d D 1
H H26B 0.353(4) 0.1935(19) 0.275(2) 0.066 Uiso d D 1
O O27 0.2840(4) 0.1898(4) 0.0668(4) 0.0885(14) Uani d D 1
H H27A 0.290(8) 0.162(5) 0.0083(14) 0.106 Uiso d D 1
H H27B 0.268(7) 0.113(3) 0.094(3) 0.106 Uiso d D 1

loop_
_atom_site_aniso_label
_atom_site_aniso_U_11
_atom_site_aniso_U_22
_atom_site_aniso_U_33
_atom_site_aniso_U_12
_atom_site_aniso_U_13
_atom_site_aniso_U_23
Mo1 0.01619(14) 0.02517(15) 0.01985(15) 0.01276(11) 0.00666(10) 0.00809(11)
Mo2 0.02075(15) 0.02089(15) 0.01756(14) 0.00743(11) 0.00433(10) 0.00754(10)
Mo3 0.02221(15) 0.02244(15) 0.02690(16) 0.01346(11) 0.00258(11) 0.00691(11)
Mo4 0.01618(14) 0.02705(15) 0.02116(15) 0.01186(11) 0.00679(10) 0.00791(11)
Mo5 0.01914(15) 0.02189(15) 0.01862(14) 0.01157(11) 0.00579(10) 0.01017(10)
P1 0.0136(3) 0.0188(3) 0.0158(3) 0.0085(3) 0.0037(3) 0.0069(3)
P2 0.0145(3) 0.0219(4) 0.0149(3) 0.0099(3) 0.0040(3) 0.0067(3)
O1 0.0291(12) 0.0420(14) 0.0263(12) 0.0207(11) 0.0118(10) 0.0134(10)
O2 0.0286(12) 0.0482(15) 0.0355(13) 0.0257(11) 0.0124(10) 0.0180(11)
O3 0.0273(12) 0.0321(13) 0.0270(12) -0.0043(10) 0.0029(10) 0.0041(10)
O4 0.0390(13) 0.0316(13) 0.0238(12) 0.0151(10) 0.0060(10) 0.0102(10)
O5 0.0367(14) 0.0350(14) 0.0463(16) 0.0153(11) -0.0032(12) 0.0107(12)
O6 0.0417(15) 0.0404(15) 0.0494(16) 0.0263(12) 0.0108(12) -0.0004(12)
O7 0.0372(14) 0.0613(17) 0.0249(12) 0.0298(13) 0.0133(11) 0.0121(12)
O8 0.0190(11) 0.0325(13) 0.0327(13) 0.0027(9) 0.0047(9) 0.0049(10)
O9 0.0318(12) 0.0357(13) 0.0297(12) 0.0204(11) 0.0054(10) 0.0126(10)
O10 0.0319(13) 0.0261(12) 0.0335(13) 0.0095(10) 0.0076(10) 0.0088(10)
O11 0.0254(11) 0.0164(10) 0.0230(11) 0.0104(8) 0.0081(8) 0.0075(8)
O12 0.0200(10) 0.0283(11) 0.0235(11) 0.0122(9) 0.0100(8) 0.0113(9)
O13 0.0235(11) 0.0295(12) 0.0309(12) 0.0106(9) 0.0041(9) 0.0080(10)
O14 0.0183(10) 0.0178(10) 0.0334(12) 0.0095(8) 0.0045(9) 0.0111(9)
O15 0.0264(11) 0.0341(12) 0.0122(9) 0.0197(9) 0.0084(8) 0.0084(8)
O16 0.0176(10) 0.0229(10) 0.0213(10) 0.0113(8) 0.0061(8) 0.0066(8)
O17 0.0199(10) 0.0350(12) 0.0203(10) 0.0156(9) 0.0034(8) 0.0085(9)
O18 0.0197(10) 0.0192(10) 0.0199(10) 0.0066(8) 0.0037(8) 0.0037(8)
O19 0.0208(10) 0.0277(11) 0.0164(10) 0.0139(9) 0.0064(8) 0.0097(8)
O20 0.0271(11) 0.0276(11) 0.0177(10) 0.0126(9) 0.0010(8) 0.0040(8)
O21 0.0167(10) 0.0250(11) 0.0185(10) 0.0097(8) 0.0080(8) 0.0075(8)
O22 0.0203(10) 0.0248(11) 0.0191(10) 0.0084(9) 0.0045(8) 0.0091(8)
O23 0.0150(10) 0.0206(10) 0.0259(11) 0.0089(8) 0.0017(8) 0.0076(8)
N1 0.0421(17) 0.0305(15) 0.0306(15) 0.0186(13) 0.0057(13) 0.0042(12)
N2 0.0237(13) 0.0240(13) 0.0289(14) 0.0105(11) 0.0064(11) 0.0038(11)
N3 0.054(2) 0.0380(17) 0.0256(15) 0.0221(15) 0.0116(14) 0.0098(13)
N4 0.0229(14) 0.0373(16) 0.0481(19) 0.0149(12) 0.0104(13) 0.0010(14)
N5 0.0282(14) 0.0372(15) 0.0195(13) 0.0184(12) 0.0069(11) 0.0100(11)
N6 0.0250(14) 0.0344(15) 0.0244(14) 0.0144(12) 0.0005(11) 0.0032(11)
C1 0.061(3) 0.062(3) 0.058(3) 0.041(2) 0.015(2) 0.023(2)
C2 0.061(3) 0.071(3) 0.068(3) 0.052(3) 0.034(2) 0.042(3)
C3 0.0248(16) 0.0376(19) 0.0366(19) 0.0111(14) 0.0096(14) 0.0138(15)
C4 0.0412(19) 0.0264(16) 0.0214(16) 0.0136(14) 0.0048(14) 0.0059(13)
C5 0.0319(18) 0.046(2) 0.0322(18) 0.0225(16) 0.0128(15) 0.0098(16)
C6 0.0216(15) 0.0381(18) 0.0271(16) 0.0121(13) 0.0040(13) 0.0048(14)
C7 0.0354(19) 0.046(2) 0.036(2) 0.0186(16) 0.0105(15) 0.0250(17)
C8 0.0276(18) 0.0221(17) 0.071(3) 0.0075(14) 0.0035(17) 0.0099(17)
O24 0.0421(15) 0.0584(18) 0.0346(15) 0.0171(14) 0.0040(12) 0.0147(13)
O25 0.051(2) 0.113(4) 0.093(3) 0.023(2) 0.015(2) 0.002(3)
O26 0.068(2) 0.0374(16) 0.061(2) 0.0224(15) 0.0170(17) -0.0004(14)
O27 0.057(2) 0.072(3) 0.158(5) 0.039(2) 0.027(3) 0.051(3)

loop_
_atom_type_symbol
_atom_type_description
_atom_type_scat_dispersion_real
_atom_type_scat_dispersion_imag
_atom_type_scat_source
C C 0.0033 0.0016 'International Tables Vol C Tables 4.2.6.8 and 6.1.1.4'
H H 0.0000 0.0000 'International Tables Vol C Tables 4.2.6.8 and 6.1.1.4'
N N 0.0061 0.0033 'International Tables Vol C Tables 4.2.6.8 and 6.1.1.4'
O O 0.0106 0.0060 'International Tables Vol C Tables 4.2.6.8 and 6.1.1.4'
P P 0.1023 0.0942 'International Tables Vol C Tables 4.2.6.8 and 6.1.1.4'
Mo Mo -1.6832 0.6857 'International Tables Vol C Tables 4.2.6.8 and 6.1.1.4'

loop_
_geom_angle_atom_site_label_1
_geom_angle_atom_site_label_2
_geom_angle_atom_site_label_3
_geom_angle
_geom_angle_publ_flag
O1 Mo1 O2 101.04(11) ?
O1 Mo1 O12 101.36(10) ?
O2 Mo1 O12 98.53(11) ?
O1 Mo1 O11 100.93(10) ?
O2 Mo1 O11 99.97(10) ?
O12 Mo1 O11 147.57(9) yes
O1 Mo1 O16 85.40(10) ?
O2 Mo1 O16 173.41(10) ?
O12 Mo1 O16 81.40(8) ?
O11 Mo1 O16 77.23(8) ?
O1 Mo1 O21 168.93(9) ?
O2 Mo1 O21 87.52(10) ?
O12 Mo1 O21 84.10(8) ?
O11 Mo1 O21 70.39(8) ?
O16 Mo1 O21 85.92(7) ?
O3 Mo2 O4 102.49(12) ?
O3 Mo2 O12 104.02(11) ?
O4 Mo2 O12 97.88(10) ?
O3 Mo2 O13 101.94(12) ?
O4 Mo2 O13 98.16(11) ?
O12 Mo2 O13 145.57(9) yes
O3 Mo2 O22 86.04(10) ?
O4 Mo2 O22 171.42(10) ?
O12 Mo2 O22 80.70(8) ?
O13 Mo2 O22 78.94(9) ?
O3 Mo2 O18 169.88(10) ?
O4 Mo2 O18 83.62(10) ?
O12 Mo2 O18 82.86(8) ?
O13 Mo2 O18 68.95(8) ?
O22 Mo2 O18 87.81(7) ?
O5 Mo3 O6 105.04(13) ?
O5 Mo3 O14 96.60(11) ?
O6 Mo3 O14 99.11(12) ?
O5 Mo3 O13 100.40(11) ?
O6 Mo3 O13 96.67(12) ?
O14 Mo3 O13 152.91(9) yes
O5 Mo3 O18 93.45(11) ?
O6 Mo3 O18 160.76(11) ?
O14 Mo3 O18 83.69(8) ?
O13 Mo3 O18 74.41(9) ?
O5 Mo3 O23 162.72(10) ?
O6 Mo3 O23 89.85(11) ?
O14 Mo3 O23 71.98(8) ?
O13 Mo3 O23 86.24(8) ?
O18 Mo3 O23 72.82(8) ?
O7 Mo4 O8 103.78(12) ?
O7 Mo4 O14 103.00(11) ?
O8 Mo4 O14 97.38(10) ?
O7 Mo4 O15 98.69(10) ?
O8 Mo4 O15 101.04(11) ?
O14 Mo4 O15 147.18(9) yes
O7 Mo4 O23 88.05(11) ?
O8 Mo4 O23 166.99(10) ?
O14 Mo4 O23 74.36(8) ?
O15 Mo4 O23 82.15(8) ?
O7 Mo4 O19 166.14(10) ?
O8 Mo4 O19 88.90(10) ?
O14 Mo4 O19 80.49(8) ?
O15 Mo4 O19 73.00(7) ?
O23 Mo4 O19 79.92(8) ?
O9 Mo5 O10 105.04(11) ?
O9 Mo5 O15 94.76(10) ?
O10 Mo5 O15 101.10(11) ?
O9 Mo5 O11 99.11(10) ?
O10 Mo5 O11 96.31(10) ?
O15 Mo5 O11 154.08(9) yes
O9 Mo5 O21 94.75(10) ?
O10 Mo5 O21 159.07(10) ?
O15 Mo5 O21 83.66(8) ?
O11 Mo5 O21 73.50(8) ?
O9 Mo5 O19 162.97(10) ?
O10 Mo5 O19 89.05(10) ?
O15 Mo5 O19 72.78(8) ?
O11 Mo5 O19 88.58(8) ?
O21 Mo5 O19 72.77(8) ?
O16 P1 O17 110.55(12) yes
O16 P1 O19 109.07(11) ?
O17 P1 O19 109.43(12) ?
O16 P1 O18 106.32(12) yes
O17 P1 O18 110.79(12) yes
O19 P1 O18 110.63(12) ?
O20 P2 O22 110.62(12) yes
O20 P2 O23 110.99(12) yes
O22 P2 O23 109.12(12) ?
O20 P2 O21 109.86(12) ?
O22 P2 O21 107.23(12) ?
O23 P2 O21 108.94(12) ?
Mo5 O11 Mo1 119.50(10) ?
Mo1 O12 Mo2 148.20(12) ?
Mo2 O13 Mo3 121.65(12) ?
Mo4 O14 Mo3 121.06(11) ?
Mo4 O15 Mo5 121.52(10) ?
P1 O16 Mo1 124.87(12) ?
P1 O17 H17 109.5 ?
P1 O18 Mo3 128.59(12) ?
P1 O18 Mo2 134.96(12) ?
Mo3 O18 Mo2 94.57(7) ?
P1 O19 Mo4 125.67(12) ?
P1 O19 Mo5 128.63(11) ?
Mo4 O19 Mo5 92.63(7) ?
P2 O20 H20 109.5 ?
P2 O21 Mo5 127.82(11) ?
P2 O21 Mo1 135.19(11) ?
Mo5 O21 Mo1 96.29(8) ?
P2 O22 Mo2 122.97(12) ?
P2 O23 Mo4 126.11(12) ?
P2 O23 Mo3 130.50(12) ?
Mo4 O23 Mo3 92.34(7) ?
C1 N1 H1C 109.5 ?
C1 N1 H1D 109.5 ?
H1C N1 H1D 109.5 ?
C1 N1 H1E 109.5 ?
H1C N1 H1E 109.5 ?
H1D N1 H1E 109.5 ?
C2 N2 C3 113.4(3) ?
C2 N2 H2C 105.8 ?
C3 N2 H2C 106.1 ?
C4 N3 H3C 109.5 ?
C4 N3 H3D 109.5 ?
H3C N3 H3D 109.5 ?
C4 N3 H3E 109.5 ?
H3C N3 H3E 109.5 ?
H3D N3 H3E 109.5 ?
C5 N4 H4C 109.5 ?
C5 N4 H4D 109.5 ?
H4C N4 H4D 109.5 ?
C5 N4 H4E 109.5 ?
H4C N4 H4E 109.5 ?
H4D N4 H4E 109.5 ?
C7 N5 C6 113.7(3) ?
C7 N5 H5C 109.0 ?
C6 N5 H5C 109.7 ?
C8 N6 H6C 109.5 ?
C8 N6 H6D 109.5 ?
H6C N6 H6D 109.5 ?
C8 N6 H6E 109.5 ?
H6C N6 H6E 109.5 ?
H6D N6 H6E 109.5 ?
N1 C1 C2 117.6(4) ?
N1 C1 H1A 107.9 ?
C2 C1 H1A 107.9 ?
N1 C1 H1B 107.9 ?
C2 C1 H1B 107.9 ?
H1A C1 H1B 107.2 ?
C1 C2 N2 113.8(3) ?
C1 C2 H2A 108.8 ?
N2 C2 H2A 108.8 ?
C1 C2 H2B 108.8 ?
N2 C2 H2B 108.8 ?
H2A C2 H2B 107.7 ?
N2 C3 C4 112.7(3) ?
N2 C3 H3A 109.0 ?
C4 C3 H3A 109.0 ?
N2 C3 H3B 109.0 ?
C4 C3 H3B 109.0 ?
H3A C3 H3B 107.8 ?
N3 C4 C3 114.8(3) ?
N3 C4 H4A 108.6 ?
C3 C4 H4A 108.6 ?
N3 C4 H4B 108.6 ?
C3 C4 H4B 108.6 ?
H4A C4 H4B 107.5 ?
N4 C5 C6 112.7(3) ?
N4 C5 H5A 109.1 ?
C6 C5 H5A 109.1 ?
N4 C5 H5B 109.1 ?
C6 C5 H5B 109.1 ?
H5A C5 H5B 107.8 ?
C5 C6 N5 114.7(3) ?
C5 C6 H6A 108.6 ?
N5 C6 H6A 108.6 ?
C5 C6 H6B 108.6 ?
N5 C6 H6B 108.6 ?
H6A C6 H6B 107.6 ?
C8 C7 N5 113.2(3) ?
C8 C7 H7A 108.9 ?
N5 C7 H7A 108.9 ?
C8 C7 H7B 108.9 ?
N5 C7 H7B 108.9 ?
H7A C7 H7B 107.7 ?
N6 C8 C7 115.7(3) ?
N6 C8 H8A 108.3 ?
C7 C8 H8A 108.3 ?
N6 C8 H8B 108.3 ?
C7 C8 H8B 108.3 ?
H8A C8 H8B 107.4 ?
H24A O24 H24B 105(3) ?
H25A O25 H25B 104(3) ?
H26A O26 H26B 104(3) ?
H27A O27 H27B 105(4) ?

loop_
_geom_bond_atom_site_label_1
_geom_bond_atom_site_label_2
_geom_bond_distance
_geom_bond_publ_flag
Mo1 O1 1.706(2) yes
Mo1 O2 1.723(2) yes
Mo1 O12 1.916(2) yes
Mo1 O11 1.956(2) yes
Mo1 O16 2.216(2) yes
Mo1 O21 2.332(2) yes
Mo2 O3 1.715(2) yes
Mo2 O4 1.729(2) yes
Mo2 O12 1.925(2) ?
Mo2 O13 1.936(2) ?
Mo2 O22 2.217(2) ?
Mo2 O18 2.440(2) ?
Mo3 O5 1.703(3) yes
Mo3 O6 1.724(3) yes
Mo3 O14 1.939(2) yes
Mo3 O13 1.960(2) yes
Mo3 O18 2.183(2) yes
Mo3 O23 2.366(2) yes
Mo4 O7 1.733(3) yes
Mo4 O8 1.734(2) yes
Mo4 O14 1.914(2) ?
Mo4 O15 1.932(2) ?
Mo4 O23 2.283(2) ?
Mo4 O19 2.334(2) ?
Mo5 O9 1.721(2) yes
Mo5 O10 1.723(2) yes
Mo5 O15 1.940(2) ?
Mo5 O11 1.951(2) ?
Mo5 O21 2.198(2) ?
Mo5 O19 2.338(2) ?
P1 O16 1.514(2) yes
P1 O17 1.538(2) yes
P1 O19 1.559(2) yes
P1 O18 1.564(2) yes
P2 O20 1.525(2) ?
P2 O22 1.530(2) ?
P2 O23 1.557(2) ?
P2 O21 1.568(2) ?
O17 H17 0.8200 ?
O20 H20 0.8200 ?
N1 C1 1.429(5) ?
N1 H1C 0.8900 ?
N1 H1D 0.8900 ?
N1 H1E 0.8900 ?
N2 C2 1.484(5) ?
N2 C3 1.497(4) ?
N2 H2C 0.9000 ?
N3 C4 1.466(4) ?
N3 H3C 0.8900 ?
N3 H3D 0.8900 ?
N3 H3E 0.8900 ?
N4 C5 1.466(5) ?
N4 H4C 0.8900 ?
N4 H4D 0.8900 ?
N4 H4E 0.8900 ?
N5 C7 1.502(4) ?
N5 C6 1.512(4) ?
N5 H5C 0.8999 ?
N6 C8 1.478(4) ?
N6 H6C 0.8900 ?
N6 H6D 0.8900 ?
N6 H6E 0.8900 ?
C1 C2 1.458(6) ?
C1 H1A 0.9700 ?
C1 H1B 0.9700 ?
C2 H2A 0.9700 ?
C2 H2B 0.9700 ?
C3 C4 1.511(5) ?
C3 H3A 0.9700 ?
C3 H3B 0.9700 ?
C4 H4A 0.9700 ?
C4 H4B 0.9700 ?
C5 C6 1.511(5) ?
C5 H5A 0.9700 ?
C5 H5B 0.9700 ?
C6 H6A 0.9700 ?
C6 H6B 0.9700 ?
C7 C8 1.492(5) ?
C7 H7A 0.9700 ?
C7 H7B 0.9700 ?
C8 H8A 0.9700 ?
C8 H8B 0.9700 ?
O24 H24A 0.96(2) ?
O24 H24B 0.96(2) ?
O25 H25A 0.96(4) ?
O25 H25B 0.96(4) ?
O26 H26A 0.96(4) ?
O26 H26B 0.96(2) ?
O27 H27A 0.94(4) ?
O27 H27B 0.95(4) ?

loop_
_geom_hbond_atom_site_label_D
_geom_hbond_atom_site_label_H
_geom_hbond_atom_site_label_A
_geom_hbond_site_symmetry_A
_geom_hbond_distance_DH
_geom_hbond_distance_HA
_geom_hbond_distance_DA
_geom_hbond_angle_DHA
_geom_hbond_publ_flag
O17 H17 N5 1_455 0.82 2.27 2.906(4) 134.5 yes
O20 H20 N2 2_666 0.82 2.02 2.675(3) 136.8 yes
N1 H1C O6 2_666 0.89 2.04 2.868(4) 154.2 yes
N1 H1D O7 1_645 0.89 1.90 2.784(4) 173.1 yes
N1 H1E O9 2_656 0.89 2.27 2.867(4) 123.7 yes
N2 H2C O22 1_545 0.90 1.95 2.822(3) 162.2 yes
N3 H3C O24 . 0.89 2.25 3.107(4) 162.8 yes
N3 H3D O15 2_666 0.89 2.31 2.996(4) 133.6 yes
N3 H3E O20 2_666 0.89 1.89 2.731(4) 156.5 yes
N4 H4C O2 . 0.89 2.18 2.930(4) 141.7 yes
N4 H4D O1 . 0.89 2.26 2.851(4) 124.1 yes
N4 H4E O17 1_655 0.89 1.84 2.720(4) 167.7 yes
N5 H5C O4 2_665 0.90 2.08 2.778(4) 133.6 yes
N6 H6D O27 1_655 0.89 1.86 2.726(5) 163.3 yes
N6 H6E O11 1_655 0.89 2.38 2.999(3) 126.7 yes
N6 H6E O16 1_655 0.89 2.06 2.852(4) 147.3 yes
N6 H6C O17 2_665 0.89 1.97 2.792(3) 153.0 yes
C1 H1B O20 1_545 0.97 2.31 3.139(5) 142.4 .
C3 H3B O7 2_666 0.97 2.56 3.460(5) 153.5 .
C4 H4B O3 1_545 0.97 2.52 3.157(4) 123.4 .
C4 H4A O8 1_655 0.97 2.51 3.150(4) 123.1 .
C5 H5B O8 1_655 0.97 2.57 3.186(4) 121.5 .
C6 H6A O1 2_665 0.97 2.42 3.349(4) 159.9 .
C7 H7B O3 1_545 0.97 2.44 3.371(4) 160.0 .
C7 H7A O10 1_655 0.97 2.44 3.214(5) 136.2 .
C8 H8A O5 1_645 0.97 2.36 3.205(4) 144.8 .
O24 H24A O9 . 0.96(2) 2.06(2) 2.914(4) 148(4) yes
O24 H24B O2 . 0.96(2) 2.07(2) 2.890(4) 143(3) yes
O24 H24B O8 1_655 0.96(2) 2.39(3) 2.967(4) 118(3) yes
O25 H25A O12 . 0.96(4) 1.97(4) 2.896(5) 162(5) yes
O26 H26A O11 . 0.96(4) 2.11(5) 3.072(4) 175(5) yes
O26 H26B O13 1_545 0.96(2) 1.82(2) 2.771(4) 173(3) yes
O27 H27A O25 2_665 0.94(4) 1.75(3) 2.632(7) 151(5) yes
O27 H27B O13 1_545 0.95(4) 2.26(3) 3.113(5) 148(5) yes
